data_7231977
loop_
_publ_author_name
'Zhang, Tianhe'
'Du, Jiang'
'Li, Zhimin'
'Lin, Xinyu'
'Wang, Lin'
'Yang, Li'
'Zhang, Tonglai'

_publ_section_title
;
 Alkali metal salts of 3,6-dinitramino-1,2,4,5-tetrazine: promising
 nitrogen-rich energetic materials
;
_journal_issue 4
_journal_name_full CrystEngComm
_journal_page_first 765
_journal_paper_doi 10.1039/C8CE01827H
_journal_volume 21
_journal_year 2019
_chemical_formula_moiety 'C2 Cs2 N8 O4'
_chemical_formula_sum 'C2 Cs2 N8 O4'
_chemical_formula_weight 465.92
_space_group_crystal_system triclinic
_space_group_IT_number 2
_space_group_name_Hall '-P 1'
_space_group_name_H-M_alt 'P -1'
_symmetry_space_group_name_Hall '-P 1'
_symmetry_space_group_name_H-M 'P -1'
_atom_sites_solution_primary dual
_audit_creation_date 2018-06-25
_audit_creation_method
;
Olex2 1.2
(compiled 2018.05.29 svn.r3508 for OlexSys, GUI svn.r5506)
;
_audit_update_record
;
2018-07-25 deposited with the CCDC.
2018-12-07 downloaded from the CCDC.
;
_cell_angle_alpha 61.64(3)
_cell_angle_beta 87.56(3)
_cell_angle_gamma 69.50(3)
_cell_formula_units_Z 1
_cell_length_a 5.3925(11)
_cell_length_b 7.3559(15)
_cell_length_c 7.4275(15)
_cell_measurement_reflns_used 881
_cell_measurement_temperature 153(2)
_cell_measurement_theta_max 27.4700
_cell_measurement_theta_min 3.1524
_cell_volume 240.09(13)
_computing_molecular_graphics 'Olex2 (Dolomanov et al., 2009)'
_computing_publication_material 'Olex2 (Dolomanov et al., 2009)'
_computing_structure_refinement 'ShelXL (Sheldrick, 2015)'
_computing_structure_solution 'ShelXT (Sheldrick, 2015)'
_diffrn_ambient_temperature 153.15
_diffrn_measured_fraction_theta_full 0.819
_diffrn_measured_fraction_theta_max 0.843
_diffrn_measurement_device_type 'multiwire proportional'
_diffrn_measurement_method 'phi and omega scans'
_diffrn_radiation_monochromator graphite
_diffrn_radiation_type MoK\a
_diffrn_radiation_wavelength 0.71073
_diffrn_reflns_av_R_equivalents 0.0622
_diffrn_reflns_av_unetI/netI 0.0431
_diffrn_reflns_Laue_measured_fraction_full 0.819
_diffrn_reflns_Laue_measured_fraction_max 0.843
_diffrn_reflns_limit_h_max 6
_diffrn_reflns_limit_h_min -6
_diffrn_reflns_limit_k_max 9
_diffrn_reflns_limit_k_min -9
_diffrn_reflns_limit_l_max 9
_diffrn_reflns_limit_l_min -9
_diffrn_reflns_number 1617
_diffrn_reflns_point_group_measured_fraction_full 0.819
_diffrn_reflns_point_group_measured_fraction_max 0.843
_diffrn_reflns_theta_full 25.242
_diffrn_reflns_theta_max 27.405
_diffrn_reflns_theta_min 3.152
_exptl_absorpt_coefficient_mu 7.609
_exptl_absorpt_correction_T_max 1.0000
_exptl_absorpt_correction_T_min 0.7587
_exptl_absorpt_correction_type multi-scan
_exptl_absorpt_process_details 'CrystalClear (Rigaku Inc., 2008)'
_exptl_crystal_colour red
_exptl_crystal_density_diffrn 3.222
_exptl_crystal_description block
_exptl_crystal_F_000 210
_exptl_crystal_size_max 0.1
_exptl_crystal_size_mid 0.05
_exptl_crystal_size_min 0.02
_refine_diff_density_max 1.258
_refine_diff_density_min -1.531
_refine_diff_density_rms 0.325
_refine_ls_extinction_method none
_refine_ls_goodness_of_fit_ref 1.085
_refine_ls_hydrogen_treatment undef
_refine_ls_matrix_type full
_refine_ls_number_parameters 73
_refine_ls_number_reflns 922
_refine_ls_number_restraints 0
_refine_ls_restrained_S_all 1.085
_refine_ls_R_factor_all 0.0398
_refine_ls_R_factor_gt 0.0394
_refine_ls_shift/su_max 0.000
_refine_ls_shift/su_mean 0.000
_refine_ls_structure_factor_coef Fsqd
_refine_ls_weighting_details 'w=1/[\s^2^(Fo^2^)+(0.0693P)^2^+0.5151P] where P=(Fo^2^+2Fc^2^)/3'
_refine_ls_weighting_scheme calc
_refine_ls_wR_factor_gt 0.0966
_refine_ls_wR_factor_ref 0.0970
_reflns_Friedel_coverage 0.000
_reflns_number_gt 910
_reflns_number_total 922
_reflns_threshold_expression 'I > 2\s(I)'
_cod_data_source_file c8ce01827h2.cif
_cod_data_source_block bwn18164
_cod_depositor_comments 'Adding full bibliography for 7231971--7231978.cif.'
_cod_original_cell_volume 240.11(11)
_cod_database_code 7231977
_shelx_shelxl_version_number 2018/3
_shelx_space_group_comment
;
The symmetry employed for this shelxl refinement is uniquely defined
by the following loop, which should always be used as a source of
symmetry information in preference to the above space-group names.
They are only intended as comments.
;
_shelx_estimated_absorpt_t_max 0.863
_shelx_estimated_absorpt_t_min 0.517
_olex2_refinement_description
;
;
_olex2_submission_special_instructions 'No special instructions were received'

loop_
_space_group_symop_operation_xyz
'x, y, z'
'-x, -y, -z'

loop_
_atom_site_label
_atom_site_type_symbol
_atom_site_fract_x
_atom_site_fract_y
_atom_site_fract_z
_atom_site_U_iso_or_equiv
_atom_site_adp_type
_atom_site_occupancy
_atom_site_site_symmetry_order
_atom_site_calc_flag
Cs1 Cs 1.20754(5) 0.09586(4) 0.69693(4) 0.01390(19) Uani 1 1 d
O1 O 0.7303(8) 0.4635(7) 0.3679(6) 0.0203(9) Uani 1 1 d
O2 O 0.3808(9) 0.7467(7) 0.1655(7) 0.0200(8) Uani 1 1 d
N1 N 0.5070(9) 0.5414(8) 0.2600(7) 0.0137(9) Uani 1 1 d
N2 N 0.4247(9) 0.3940(7) 0.2549(7) 0.0145(9) Uani 1 1 d
N3 N 0.1538(9) 0.2877(8) 0.1397(8) 0.0172(9) Uani 1 1 d
N4 N -0.0482(9) 0.3208(8) 0.0206(7) 0.0147(9) Uani 1 1 d
C1 C 0.1993(10) 0.4652(9) 0.1196(8) 0.0131(10) Uani 1 1 d

loop_
_atom_site_aniso_label
_atom_site_aniso_U_11
_atom_site_aniso_U_22
_atom_site_aniso_U_33
_atom_site_aniso_U_23
_atom_site_aniso_U_13
_atom_site_aniso_U_12
Cs1 0.0167(3) 0.0101(3) 0.0139(3) -0.00455(18) -0.00088(16) -0.00560(17)
O1 0.0162(19) 0.026(2) 0.019(2) -0.0124(18) -0.0036(16) -0.0061(16)
O2 0.024(2) 0.0107(19) 0.024(2) -0.0062(17) -0.0073(17) -0.0070(15)
N1 0.018(2) 0.017(2) 0.013(2) -0.0103(18) 0.0036(17) -0.0104(17)
N2 0.018(2) 0.0087(19) 0.016(2) -0.0055(17) -0.0008(17) -0.0048(16)
N3 0.019(2) 0.011(2) 0.018(2) -0.0051(18) -0.0007(19) -0.0056(18)
N4 0.016(2) 0.014(2) 0.018(2) -0.0064(18) -0.0015(18) -0.0098(17)
C1 0.012(2) 0.016(2) 0.016(2) -0.010(2) 0.0023(19) -0.0060(19)

loop_
_atom_type_symbol
_atom_type_description
_atom_type_scat_dispersion_real
_atom_type_scat_dispersion_imag
_atom_type_scat_source
C C 0.0033 0.0016 'International Tables Vol C Tables 4.2.6.8 and 6.1.1.4'
Cs Cs -0.3680 2.1192 'International Tables Vol C Tables 4.2.6.8 and 6.1.1.4'
N N 0.0061 0.0033 'International Tables Vol C Tables 4.2.6.8 and 6.1.1.4'
O O 0.0106 0.0060 'International Tables Vol C Tables 4.2.6.8 and 6.1.1.4'

loop_
_geom_angle_atom_site_label_1
_geom_angle_atom_site_label_2
_geom_angle_atom_site_label_3
_geom_angle
_geom_angle_site_symmetry_1
_geom_angle_site_symmetry_3
O1 Cs1 O1 77.41(12) . 2_766
O1 Cs1 O2 89.33(10) 2_766 2_666
O1 Cs1 O2 116.51(11) . 2_766
O1 Cs1 O2 39.39(11) 2_766 2_766
O1 Cs1 O2 144.08(12) . 1_646
O1 Cs1 O2 60.36(11) . 2_666
O1 Cs1 N1 97.00(12) . 2_766
O1 Cs1 N1 19.73(11) 2_766 2_766
O1 Cs1 N2 128.09(12) . 2_756
O1 Cs1 N2 70.00(12) . 1_655
O1 Cs1 N2 62.26(11) 2_766 1_655
O1 Cs1 N2 139.88(11) 2_766 2_756
O1 Cs1 N3 103.55(11) 2_766 2_756
O1 Cs1 N3 53.46(11) . 1_655
O1 Cs1 N3 153.80(11) . 2_756
O1 Cs1 N3 92.17(11) 2_766 1_655
O1 Cs1 N4 148.11(12) 2_766 2_656
O1 Cs1 N4 58.94(11) 2_766 1_656
O1 Cs1 N4 108.93(12) . 2_656
O1 Cs1 N4 87.87(11) . 1_656
O2 Cs1 O1 107.35(11) 1_646 2_766
O2 Cs1 O2 78.09(12) 1_646 2_766
O2 Cs1 O2 112.00(13) 2_766 2_666
O2 Cs1 O2 83.87(12) 1_646 2_666
O2 Cs1 N1 101.15(10) 2_666 2_766
O2 Cs1 N1 19.66(11) 2_766 2_766
O2 Cs1 N1 92.78(11) 1_646 2_766
O2 Cs1 N2 105.42(11) 2_766 2_756
O2 Cs1 N2 71.21(12) 1_646 2_756
O2 Cs1 N2 74.37(12) 2_766 1_655
O2 Cs1 N2 144.51(11) 1_646 1_655
O2 Cs1 N2 127.18(11) 2_666 1_655
O2 Cs1 N2 129.06(11) 2_666 2_756
O2 Cs1 N3 66.50(11) 2_766 2_756
O2 Cs1 N3 61.35(12) 1_646 2_756
O2 Cs1 N3 145.04(11) 2_666 2_756
O2 Cs1 N3 111.49(11) 2_666 1_655
O2 Cs1 N3 111.03(11) 2_766 1_655
O2 Cs1 N3 155.59(10) 1_646 1_655
O2 Cs1 N4 67.54(11) 2_766 1_656
O2 Cs1 N4 49.18(12) 1_646 2_656
O2 Cs1 N4 66.79(12) 1_646 1_656
O2 Cs1 N4 45.26(11) 2_666 1_656
N1 Cs1 N3 102.16(11) 2_766 1_655
N2 Cs1 N1 123.14(11) 2_756 2_766
N2 Cs1 N1 67.01(11) 1_655 2_766
N2 Cs1 N2 95.00(11) 2_756 1_655
N2 Cs1 N3 87.08(12) 1_655 2_756
N2 Cs1 N3 39.01(12) 2_756 2_756
N2 Cs1 N3 36.68(11) 1_655 1_655
N2 Cs1 N3 84.44(12) 2_756 1_655
N2 Cs1 N4 137.98(12) 2_756 1_656
N2 Cs1 N4 120.27(11) 1_655 1_656
N3 Cs1 N1 84.95(12) 2_756 2_766
N3 Cs1 N3 100.50(11) 2_756 1_655
N3 Cs1 N4 115.42(13) 2_756 1_656
N4 Cs1 O2 127.24(11) 2_656 2_766
N4 Cs1 O2 69.06(12) 2_656 2_666
N4 Cs1 N1 61.55(10) 1_656 2_766
N4 Cs1 N1 140.56(11) 2_656 2_766
N4 Cs1 N2 149.63(12) 2_656 1_655
N4 Cs1 N2 60.92(12) 2_656 2_756
N4 Cs1 N3 137.47(12) 1_656 1_655
N4 Cs1 N3 84.32(12) 2_656 2_756
N4 Cs1 N3 117.09(12) 2_656 1_655
N4 Cs1 N4 89.60(12) 2_656 1_656
Cs1 O1 Cs1 102.59(12) . 2_766
N1 O1 Cs1 101.7(3) . 2_766
N1 O1 Cs1 154.7(4) . .
Cs1 O2 Cs1 101.91(12) 1_464 2_766
Cs1 O2 Cs1 96.13(12) 1_464 2_666
Cs1 O2 Cs1 112.00(13) 2_766 2_666
N1 O2 Cs1 99.6(3) . 2_766
N1 O2 Cs1 113.9(3) . 2_666
N1 O2 Cs1 132.7(3) . 1_464
O1 N1 Cs1 58.6(3) . 2_766
O1 N1 N2 116.1(5) . .
O2 N1 Cs1 60.7(3) . 2_766
O2 N1 O1 119.3(5) . .
O2 N1 N2 124.6(5) . .
N2 N1 Cs1 174.6(4) . 2_766
Cs1 N2 Cs1 85.00(11) 2_756 1_455
N1 N2 Cs1 114.2(3) . 1_455
N1 N2 Cs1 128.1(3) . 2_756
N1 N2 C1 120.1(5) . .
C1 N2 Cs1 96.9(3) . 1_455
C1 N2 Cs1 103.3(3) . 2_756
Cs1 N3 Cs1 79.68(10) 1_455 2_656
Cs1 N3 Cs1 79.50(11) 2_756 1_455
Cs1 N3 Cs1 98.83(12) 2_756 2_656
N4 N3 Cs1 126.9(3) . 1_455
N4 N3 Cs1 57.3(3) . 2_656
N4 N3 Cs1 132.2(3) . 2_756
N4 N3 C1 119.2(4) . .
C1 N3 Cs1 99.3(3) . 2_756
C1 N3 Cs1 86.2(3) . 1_455
C1 N3 Cs1 154.5(3) . 2_656
Cs1 N4 Cs1 90.40(12) 2_656 1_454
N3 N4 Cs1 108.3(3) . 1_454
N3 N4 Cs1 102.4(3) . 2_656
N3 N4 C1 117.4(5) . 2_565
C1 N4 Cs1 101.5(3) 2_565 1_454
C1 N4 Cs1 131.5(3) 2_565 2_656
Cs1 C1 Cs1 72.20(11) 1_455 2_756
N2 C1 Cs1 56.2(3) . 2_756
N2 C1 Cs1 62.1(3) . 1_455
N3 C1 Cs1 60.5(3) . 2_756
N3 C1 Cs1 73.2(3) . 1_455
N3 C1 N2 109.9(5) . .
N3 C1 N4 123.5(5) . 2_565
N4 C1 Cs1 133.6(3) 2_565 1_455
N4 C1 Cs1 154.0(3) 2_565 2_756
N4 C1 N2 126.5(5) 2_565 .

loop_
_geom_bond_atom_site_label_1
_geom_bond_atom_site_label_2
_geom_bond_distance
_geom_bond_site_symmetry_2
Cs1 O1 3.048(4) .
Cs1 O1 3.180(4) 2_766
Cs1 O2 3.230(4) 2_766
Cs1 O2 3.113(5) 1_646
Cs1 O2 3.275(5) 2_666
Cs1 N1 3.650(5) 2_766
Cs1 N2 3.405(5) 1_655
Cs1 N2 3.298(5) 2_756
Cs1 N3 3.405(5) 2_756
Cs1 N3 3.671(5) 1_655
Cs1 N4 3.181(5) 2_656
Cs1 N4 3.509(5) 1_656
O1 N1 1.259(6) .
O2 N1 1.245(6) .
N1 N2 1.323(6) .
N2 C1 1.386(7) .
N3 N4 1.311(7) .
N3 C1 1.350(7) .
N4 C1 1.358(7) 2_565

loop_
_geom_torsion_atom_site_label_1
_geom_torsion_atom_site_label_2
_geom_torsion_atom_site_label_3
_geom_torsion_atom_site_label_4
_geom_torsion
_geom_torsion_site_symmetry_1
_geom_torsion_site_symmetry_4
Cs1 O1 N1 Cs1 163.8(8) . 2_766
Cs1 O1 N1 O2 164.0(5) . .
Cs1 O1 N1 O2 0.1(5) 2_766 .
Cs1 O1 N1 N2 179.6(4) 2_766 .
Cs1 O1 N1 N2 -16.6(10) . .
Cs1 O2 N1 Cs1 -119.4(3) 2_666 2_766
Cs1 O2 N1 Cs1 116.1(4) 1_464 2_766
Cs1 O2 N1 O1 116.0(5) 1_464 .
Cs1 O2 N1 O1 -119.5(4) 2_666 .
Cs1 O2 N1 O1 -0.1(5) 2_766 .
Cs1 O2 N1 N2 -179.5(4) 2_766 .
Cs1 O2 N1 N2 -63.4(7) 1_464 .
Cs1 O2 N1 N2 61.1(6) 2_666 .
Cs1 N2 C1 Cs1 -86.47(17) 1_455 2_756
Cs1 N2 C1 Cs1 86.47(17) 2_756 1_455
Cs1 N2 C1 N3 -57.3(4) 1_455 .
Cs1 N2 C1 N3 29.2(5) 2_756 .
Cs1 N2 C1 N4 -148.2(5) 2_756 2_565
Cs1 N2 C1 N4 125.3(5) 1_455 2_565
Cs1 N3 N4 Cs1 -94.6(2) 2_656 1_454
Cs1 N3 N4 Cs1 -24.3(5) 2_756 1_454
Cs1 N3 N4 Cs1 70.3(4) 2_756 2_656
Cs1 N3 N4 Cs1 -41.6(4) 1_455 2_656
Cs1 N3 N4 Cs1 -136.2(2) 1_455 1_454
Cs1 N3 N4 C1 -138.4(4) 2_756 2_565
Cs1 N3 N4 C1 151.3(5) 2_656 2_565
Cs1 N3 N4 C1 109.7(5) 1_455 2_565
Cs1 N3 C1 Cs1 134.8(9) 2_656 2_756
Cs1 N3 C1 Cs1 -78.69(14) 2_756 1_455
Cs1 N3 C1 Cs1 78.69(14) 1_455 2_756
Cs1 N3 C1 Cs1 56.1(8) 2_656 1_455
Cs1 N3 C1 N2 -27.7(4) 2_756 .
Cs1 N3 C1 N2 107.1(8) 2_656 .
Cs1 N3 C1 N2 51.0(4) 1_455 .
Cs1 N3 C1 N4 149.7(4) 2_756 2_565
Cs1 N3 C1 N4 -131.6(5) 1_455 2_565
Cs1 N3 C1 N4 -75.4(10) 2_656 2_565
O1 N1 N2 Cs1 -29.2(6) . 2_756
O1 N1 N2 Cs1 74.1(5) . 1_455
O1 N1 N2 C1 -171.6(4) . .
O2 N1 N2 Cs1 150.2(4) . 2_756
O2 N1 N2 Cs1 -106.5(5) . 1_455
O2 N1 N2 C1 7.8(8) . .
N1 N2 C1 Cs1 -123.1(5) . 1_455
N1 N2 C1 Cs1 150.4(6) . 2_756
N1 N2 C1 N3 179.6(5) . .
N1 N2 C1 N4 2.2(8) . 2_565
N4 N3 C1 Cs1 -150.7(5) . 2_756
N4 N3 C1 Cs1 130.6(5) . 1_455
N4 N3 C1 N2 -178.4(4) . .
N4 N3 C1 N4 -0.9(8) . 2_565
C1 N3 N4 Cs1 -150.4(4) . 2_656
C1 N3 N4 Cs1 114.9(4) . 1_454
C1 N3 N4 C1 0.9(8) . 2_565
